data_4038189
loop_
_publ_author_name
'Chen, Jin-Yu'
'Selvaraju, Manikandan'
'Lin, Yen-Tzu'
'Dhole, Sandip'
'Lin, Chih-Yu'
'Sun, Chung-Ming'

_publ_section_title
;
 Molecular Iodine-Promoted [3 + 2] Oxidative Cyclization for the Synthesis
 of Heteroarene-Fused [1,2,4] Thiadiazoles/Selenadiazoles.
;
_journal_issue 8
_journal_name_full 'The Journal of organic chemistry'
_journal_page_first 5570
_journal_page_last 5579
_journal_paper_doi 10.1021/acs.joc.0c00421
_journal_volume 85
_journal_year 2020
_chemical_formula_moiety 'C12 H13 N3 O S2'
_chemical_formula_sum 'C12 H13 N3 O S2'
_chemical_formula_weight 279.37
_space_group_crystal_system monoclinic
_space_group_IT_number 14
_space_group_name_Hall '-P 2ybc'
_space_group_name_H-M_alt 'P 1 21/c 1'
_atom_sites_solution_hydrogens geom
_audit_creation_method SHELXL-2014/6
_cell_angle_alpha 90
_cell_angle_beta 102.539(2)
_cell_angle_gamma 90
_cell_formula_units_Z 4
_cell_length_a 10.0149(5)
_cell_length_b 15.6728(8)
_cell_length_c 8.2966(4)
_cell_measurement_reflns_used 6622
_cell_measurement_temperature 296(2)
_cell_measurement_theta_max 26.3397
_cell_measurement_theta_min 2.4554
_cell_volume 1271.19(11)
_computing_cell_refinement 'SAINT V8.34A (Bruker AXS Inc., 2013)'
_computing_data_collection 'APEX2 (Bruker AXS, 2010)'
_computing_data_reduction 'SAINT V8.34A (Bruker AXS Inc., 2013)'
_computing_molecular_graphics 'SHELXTL (Sheldrick, 2008)'
_computing_publication_material SHELXTL
_computing_structure_refinement 'SHELXL-2014/6 (Sheldrick, 2014)'
_diffrn_ambient_temperature 296(2)
_diffrn_detector_area_resol_mean 8.3333
_diffrn_measured_fraction_theta_full 0.998
_diffrn_measured_fraction_theta_max 0.993
_diffrn_measurement_device_type 'Bruker APEX-II CCD'
_diffrn_measurement_method '\f and \w scans'
_diffrn_radiation_type MoK\a
_diffrn_radiation_wavelength 0.71073
_diffrn_reflns_av_R_equivalents 0.0301
_diffrn_reflns_av_unetI/netI 0.0231
_diffrn_reflns_Laue_measured_fraction_full 0.998
_diffrn_reflns_Laue_measured_fraction_max 0.993
_diffrn_reflns_limit_h_max 12
_diffrn_reflns_limit_h_min -11
_diffrn_reflns_limit_k_max 19
_diffrn_reflns_limit_k_min -19
_diffrn_reflns_limit_l_max 10
_diffrn_reflns_limit_l_min -10
_diffrn_reflns_number 11013
_diffrn_reflns_point_group_measured_fraction_full 0.998
_diffrn_reflns_point_group_measured_fraction_max 0.993
_diffrn_reflns_theta_full 25.242
_diffrn_reflns_theta_max 26.377
_diffrn_reflns_theta_min 2.083
_exptl_absorpt_coefficient_mu 0.410
_exptl_absorpt_correction_T_max 0.7454
_exptl_absorpt_correction_T_min 0.6171
_exptl_absorpt_correction_type multi-scan
_exptl_absorpt_process_details 'SADABS V2014/4 (Bruker AXS Inc.)'
_exptl_crystal_colour colorless
_exptl_crystal_density_diffrn 1.460
_exptl_crystal_density_meas ?
_exptl_crystal_density_method 'not measured'
_exptl_crystal_description lump
_exptl_crystal_F_000 584
_exptl_crystal_size_max 0.15
_exptl_crystal_size_mid 0.10
_exptl_crystal_size_min 0.10
_refine_diff_density_max 0.355
_refine_diff_density_min -0.232
_refine_diff_density_rms 0.053
_refine_ls_extinction_method none
_refine_ls_goodness_of_fit_ref 1.086
_refine_ls_hydrogen_treatment constr
_refine_ls_matrix_type full
_refine_ls_number_parameters 164
_refine_ls_number_reflns 2597
_refine_ls_number_restraints 0
_refine_ls_restrained_S_all 1.086
_refine_ls_R_factor_all 0.0307
_refine_ls_R_factor_gt 0.0284
_refine_ls_shift/su_max 0.001
_refine_ls_shift/su_mean 0.000
_refine_ls_structure_factor_coef Fsqd
_refine_ls_weighting_details 'w=1/[\s^2^(Fo^2^)+(0.0436P)^2^+0.4684P] where P=(Fo^2^+2Fc^2^)/3'
_refine_ls_weighting_scheme calc
_refine_ls_wR_factor_gt 0.0783
_refine_ls_wR_factor_ref 0.0805
_reflns_Friedel_coverage 0.000
_reflns_number_gt 2402
_reflns_number_total 2597
_reflns_threshold_expression 'I > 2\s(I)'
_cod_data_source_file jo0c00421_si_006.cif
_cod_data_source_block 3'cg
_cod_depositor_comments
;
The following automatic conversions were performed:

data item '_exptl_crystal_density_meas' value 'not measured' was
changed to '?' -- the value is perceived as not measured.

Automatic conversion script
Id: cif_fix_values 7556 2019-12-06 15:28:31Z antanas 

 Adding full bibliography for 4038187--4038192.cif.
;
_cod_original_sg_symbol_H-M 'P 21/c'
_cod_database_code 4038189
_shelx_space_group_comment
;
The symmetry employed for this shelxl refinement is uniquely defined
by the following loop, which should always be used as a source of
symmetry information in preference to the above space-group names.
They are only intended as comments.
;
_shelxl_version_number 2014/6

loop_
_space_group_symop_operation_xyz
'x, y, z'
'-x, y+1/2, -z+1/2'
'-x, -y, -z'
'x, -y-1/2, z-1/2'

loop_
_atom_site_label
_atom_site_type_symbol
_atom_site_fract_x
_atom_site_fract_y
_atom_site_fract_z
_atom_site_U_iso_or_equiv
_atom_site_adp_type
_atom_site_occupancy
_atom_site_site_symmetry_order
_atom_site_calc_flag
_atom_site_refinement_flags_posn
_atom_site_refinement_flags_adp
_atom_site_refinement_flags_occupancy
_atom_site_disorder_assembly
_atom_site_disorder_group
S1 S 0.40595(3) 0.41246(2) 0.56276(4) 0.01978(11) Uani 1 1 d . . . . .
S2 S 0.03864(4) 0.38754(2) 0.21656(4) 0.02102(12) Uani 1 1 d . . . . .
O1 O 0.72770(10) 0.12597(6) 0.52618(12) 0.0220(2) Uani 1 1 d . . . . .
N1 N 0.24035(11) 0.30602(7) 0.40180(14) 0.0170(2) Uani 1 1 d . . . . .
N2 N 0.42838(12) 0.23511(8) 0.56811(14) 0.0188(2) Uani 1 1 d . . . . .
N3 N 0.26340(12) 0.45216(7) 0.43314(15) 0.0214(3) Uani 1 1 d . . . . .
C1 C -0.02878(14) 0.13451(9) 0.12002(18) 0.0216(3) Uani 1 1 d . . . . .
H1 H -0.0915 0.0977 0.0558 0.026 Uiso 1 1 calc R U . . .
C2 C -0.05215(14) 0.22205(9) 0.11008(17) 0.0202(3) Uani 1 1 d . . . . .
H6 H -0.1293 0.2444 0.0397 0.024 Uiso 1 1 calc R U . . .
C3 C 0.04304(13) 0.27515(9) 0.20830(16) 0.0174(3) Uani 1 1 d . . . . .
C4 C 0.15860(13) 0.24100(8) 0.31459(16) 0.0162(3) Uani 1 1 d . . . . .
C5 C 0.36494(13) 0.30311(9) 0.51664(16) 0.0168(3) Uani 1 1 d . . . . .
C6 C 0.56136(14) 0.24612(9) 0.68213(17) 0.0212(3) Uani 1 1 d . . . . .
H9 H 0.5508 0.2823 0.7734 0.025 Uiso 1 1 calc R U . . .
H10 H 0.6244 0.2739 0.6252 0.025 Uiso 1 1 calc R U . . .
C7 C 0.61955(16) 0.16000(10) 0.74835(18) 0.0246(3) Uani 1 1 d . . . . .
H5 H 0.7094 0.1690 0.8184 0.029 Uiso 1 1 calc R U . . .
H4 H 0.5614 0.1362 0.8165 0.029 Uiso 1 1 calc R U . . .
C8 C 0.63176(14) 0.09590(9) 0.61640(18) 0.0214(3) Uani 1 1 d . . . . .
H11 H 0.6617 0.0414 0.6669 0.026 Uiso 1 1 calc R U . . .
H12 H 0.5433 0.0878 0.5424 0.026 Uiso 1 1 calc R U . . .
C9 C 0.74311(17) 0.06721(10) 0.40080(18) 0.0280(3) Uani 1 1 d . . . . .
H2 H 0.7763 0.0138 0.4504 0.042 Uiso 1 1 calc R U . . .
H13 H 0.8072 0.0896 0.3408 0.042 Uiso 1 1 calc R U . . .
H3 H 0.6563 0.0586 0.3266 0.042 Uiso 1 1 calc R U . . .
C10 C 0.19366(14) 0.38801(9) 0.36325(17) 0.0183(3) Uani 1 1 d . . . . .
C11 C 0.18250(14) 0.15385(9) 0.32480(17) 0.0187(3) Uani 1 1 d . . . . .
H8 H 0.2593 0.1314 0.3957 0.022 Uiso 1 1 calc R U . . .
C12 C 0.08721(15) 0.10114(9) 0.22493(17) 0.0215(3) Uani 1 1 d . . . . .
H7 H 0.1012 0.0424 0.2283 0.026 Uiso 1 1 calc R U . . .

loop_
_atom_site_aniso_label
_atom_site_aniso_U_11
_atom_site_aniso_U_22
_atom_site_aniso_U_33
_atom_site_aniso_U_23
_atom_site_aniso_U_13
_atom_site_aniso_U_12
S1 0.02004(19) 0.01629(19) 0.0222(2) -0.00296(12) 0.00286(14) -0.00209(12)
S2 0.0230(2) 0.01598(19) 0.0217(2) 0.00032(13) -0.00048(14) 0.00379(13)
O1 0.0220(5) 0.0228(5) 0.0221(5) -0.0036(4) 0.0066(4) -0.0028(4)
N1 0.0175(5) 0.0136(5) 0.0192(5) -0.0004(4) 0.0026(4) 0.0002(4)
N2 0.0176(6) 0.0190(6) 0.0187(6) -0.0015(4) 0.0017(4) 0.0011(4)
N3 0.0238(6) 0.0160(6) 0.0234(6) 0.0003(5) 0.0027(5) 0.0003(5)
C1 0.0210(7) 0.0227(7) 0.0217(7) -0.0040(6) 0.0056(6) -0.0055(6)
C2 0.0169(6) 0.0240(7) 0.0191(6) -0.0010(6) 0.0023(5) -0.0005(5)
C3 0.0191(7) 0.0158(6) 0.0181(6) 0.0005(5) 0.0059(5) 0.0018(5)
C4 0.0163(6) 0.0166(6) 0.0162(6) -0.0012(5) 0.0049(5) -0.0017(5)
C5 0.0168(6) 0.0173(6) 0.0168(6) -0.0022(5) 0.0048(5) -0.0017(5)
C6 0.0184(7) 0.0246(7) 0.0188(7) -0.0041(5) 0.0002(5) 0.0013(5)
C7 0.0244(7) 0.0312(8) 0.0179(7) 0.0035(6) 0.0041(6) 0.0069(6)
C8 0.0189(7) 0.0196(7) 0.0255(7) 0.0045(6) 0.0046(6) 0.0027(5)
C9 0.0330(8) 0.0294(8) 0.0217(7) -0.0034(6) 0.0063(6) 0.0068(7)
C10 0.0205(7) 0.0162(7) 0.0187(6) 0.0011(5) 0.0051(5) 0.0019(5)
C11 0.0189(7) 0.0171(7) 0.0206(7) 0.0014(5) 0.0051(5) 0.0011(5)
C12 0.0253(7) 0.0147(6) 0.0253(7) -0.0013(5) 0.0074(6) -0.0023(5)

loop_
_atom_type_symbol
_atom_type_description
_atom_type_scat_dispersion_real
_atom_type_scat_dispersion_imag
_atom_type_scat_source
C C 0.0033 0.0016 'International Tables Vol C Tables 4.2.6.8 and 6.1.1.4'
H H 0.0000 0.0000 'International Tables Vol C Tables 4.2.6.8 and 6.1.1.4'
N N 0.0061 0.0033 'International Tables Vol C Tables 4.2.6.8 and 6.1.1.4'
O O 0.0106 0.0060 'International Tables Vol C Tables 4.2.6.8 and 6.1.1.4'
S S 0.1246 0.1234 'International Tables Vol C Tables 4.2.6.8 and 6.1.1.4'

loop_
_geom_angle_atom_site_label_1
_geom_angle_atom_site_label_2
_geom_angle_atom_site_label_3
_geom_angle
_geom_angle_site_symmetry_1
_geom_angle_site_symmetry_3
_geom_angle_publ_flag
N3 S1 C5 95.33(6) . . ?
C10 S2 C3 90.31(6) . . ?
C8 O1 C9 111.33(11) . . ?
C10 N1 C5 113.32(11) . . ?
C10 N1 C4 115.18(11) . . ?
C5 N1 C4 131.44(12) . . ?
C5 N2 C6 115.92(12) . . ?
C10 N3 S1 107.26(10) . . ?
C2 C1 C12 120.92(13) . . ?
C2 C1 H1 119.5 . . ?
C12 C1 H1 119.5 . . ?
C3 C2 C1 118.10(13) . . ?
C3 C2 H6 120.9 . . ?
C1 C2 H6 120.9 . . ?
C2 C3 C4 120.58(13) . . ?
C2 C3 S2 126.98(11) . . ?
C4 C3 S2 112.43(10) . . ?
C11 C4 C3 121.55(12) . . ?
C11 C4 N1 127.56(13) . . ?
C3 C4 N1 110.88(12) . . ?
N2 C5 N1 124.47(12) . . ?
N2 C5 S1 131.35(11) . . ?
N1 C5 S1 104.17(9) . . ?
N2 C6 C7 110.53(12) . . ?
N2 C6 H9 109.5 . . ?
C7 C6 H9 109.5 . . ?
N2 C6 H10 109.5 . . ?
C7 C6 H10 109.5 . . ?
H9 C6 H10 108.1 . . ?
C8 C7 C6 114.36(12) . . ?
C8 C7 H5 108.7 . . ?
C6 C7 H5 108.7 . . ?
C8 C7 H4 108.7 . . ?
C6 C7 H4 108.7 . . ?
H5 C7 H4 107.6 . . ?
O1 C8 C7 109.37(12) . . ?
O1 C8 H11 109.8 . . ?
C7 C8 H11 109.8 . . ?
O1 C8 H12 109.8 . . ?
C7 C8 H12 109.8 . . ?
H11 C8 H12 108.2 . . ?
O1 C9 H2 109.5 . . ?
O1 C9 H13 109.5 . . ?
H2 C9 H13 109.5 . . ?
O1 C9 H3 109.5 . . ?
H2 C9 H3 109.5 . . ?
H13 C9 H3 109.5 . . ?
N3 C10 N1 119.92(13) . . ?
N3 C10 S2 128.91(11) . . ?
N1 C10 S2 111.17(10) . . ?
C4 C11 C12 117.49(13) . . ?
C4 C11 H8 121.3 . . ?
C12 C11 H8 121.3 . . ?
C11 C12 C1 121.34(13) . . ?
C11 C12 H7 119.3 . . ?
C1 C12 H7 119.3 . . ?

loop_
_geom_bond_atom_site_label_1
_geom_bond_atom_site_label_2
_geom_bond_distance
_geom_bond_site_symmetry_2
_geom_bond_publ_flag
S1 N3 1.7074(12) . ?
S1 C5 1.7844(14) . ?
S2 C10 1.7525(15) . ?
S2 C3 1.7637(14) . ?
O1 C8 1.4205(17) . ?
O1 C9 1.4226(17) . ?
N1 C10 1.3810(17) . ?
N1 C5 1.3966(17) . ?
N1 C4 1.4054(17) . ?
N2 C5 1.2666(18) . ?
N2 C6 1.4667(17) . ?
N3 C10 1.2880(18) . ?
C1 C2 1.391(2) . ?
C1 C12 1.393(2) . ?
C1 H1 0.9300 . ?
C2 C3 1.3885(19) . ?
C2 H6 0.9300 . ?
C3 C4 1.4002(18) . ?
C4 C11 1.3861(18) . ?
C6 C7 1.524(2) . ?
C6 H9 0.9700 . ?
C6 H10 0.9700 . ?
C7 C8 1.510(2) . ?
C7 H5 0.9700 . ?
C7 H4 0.9700 . ?
C8 H11 0.9700 . ?
C8 H12 0.9700 . ?
C9 H2 0.9600 . ?
C9 H13 0.9600 . ?
C9 H3 0.9600 . ?
C11 C12 1.3915(19) . ?
C11 H8 0.9300 . ?
C12 H7 0.9300 . ?
